data_2103808
loop_
_publ_author_name
'Bowes, Katharine F.'
'Ferguson, George'
'Lough, Alan J.'
'Zakaria, Choudhury M.'
'Glidewell, Christopher'

_publ_section_title
;
 Phosphonoacetic acid as a building block in supramolecular chemistry:
 salts with organic polyamines
;
_journal_issue 1
_journal_name_full 'Acta Crystallographica Section B'
_journal_page_first 87
_journal_page_last 99
_journal_paper_doi 10.1107/S010876810201858X
_journal_volume 59
_journal_year 2003
_chemical_formula_moiety 'C10 H10 N3, C2 H4 O5 P'
_chemical_formula_sum 'C12 H14 N3 O5 P'
_chemical_formula_weight 311.23
_chemical_name_systematic
;
2,2'-Dipyridylamine--phosphonoacetic acid (1/1)
;
_space_group_IT_number 2
_symmetry_cell_setting triclinic
_symmetry_space_group_name_Hall '-P 1'
_symmetry_space_group_name_H-M 'P -1'
_atom_sites_solution_hydrogens geom
_atom_sites_solution_primary direct
_atom_sites_solution_secondary difmap
_cell_angle_alpha 115.8690(13)
_cell_angle_beta 98.8120(15)
_cell_angle_gamma 104.0040(13)
_cell_formula_units_Z 2
_cell_length_a 7.0706(2)
_cell_length_b 10.6500(3)
_cell_length_c 10.7020(4)
_cell_measurement_reflns_used 3079
_cell_measurement_temperature 150.0(10)
_cell_measurement_theta_max 27.57
_cell_measurement_theta_min 3.11
_cell_volume 671.96(4)
_computing_cell_refinement 'DENZO-SMN (Otwinowski & Minor, 1997)'
_computing_data_collection 'Kappa-CCD server software (Nonius, 1997)'
_computing_data_reduction 'DENZO-SMN (Otwinowski & Minor, 1997)'
_computing_molecular_graphics 'PLATON (Spek, 2002)'
_computing_publication_material 'SHELXL-97 (Sheldrick, 1997a) and PRPKAPPA (Ferguson, 1999)'
_computing_structure_refinement 'SHELXL-97 (Sheldrick, 1997a)'
_computing_structure_solution 'SHELXS-97 (Sheldrick, 1997b)'
_diffrn_ambient_temperature 150.0(10)
_diffrn_measured_fraction_theta_full 0.991
_diffrn_measured_fraction_theta_max 0.991
_diffrn_measurement_device_type Kappa-CCD
_diffrn_measurement_method '\f scans, and \w scans with \k offsets'
_diffrn_radiation_monochromator graphite
_diffrn_radiation_source 'fine-focus sealed X-ray tube'
_diffrn_radiation_type 'Mo K\a'
_diffrn_radiation_wavelength 0.71073
_diffrn_reflns_av_R_equivalents 0.056
_diffrn_reflns_av_sigmaI/netI 0.0555
_diffrn_reflns_limit_h_max 9
_diffrn_reflns_limit_h_min -9
_diffrn_reflns_limit_k_max 13
_diffrn_reflns_limit_k_min -13
_diffrn_reflns_limit_l_max 13
_diffrn_reflns_limit_l_min -13
_diffrn_reflns_number 9556
_diffrn_reflns_theta_full 27.57
_diffrn_reflns_theta_max 27.57
_diffrn_reflns_theta_min 3.11
_diffrn_standards_decay_% 0
_exptl_absorpt_coefficient_mu 0.232
_exptl_absorpt_correction_type none
_exptl_crystal_colour colourless
_exptl_crystal_density_diffrn 1.538
_exptl_crystal_density_method 'not measured'
_exptl_crystal_description plate
_exptl_crystal_F_000 324
_exptl_crystal_size_max 0.34
_exptl_crystal_size_mid 0.16
_exptl_crystal_size_min 0.16
_refine_diff_density_max 0.314
_refine_diff_density_min -0.359
_refine_ls_extinction_coef 0.015(4)
_refine_ls_extinction_expression Fc^*^=kFc[1+0.001xFc^2^\l^3^/sin(2\q)]^-1/4^
_refine_ls_extinction_method SHELXL
_refine_ls_goodness_of_fit_ref 1.070
_refine_ls_hydrogen_treatment constr
_refine_ls_matrix_type full
_refine_ls_number_parameters 198
_refine_ls_number_reflns 3079
_refine_ls_number_restraints 0
_refine_ls_restrained_S_all 1.070
_refine_ls_R_factor_all 0.0549
_refine_ls_R_factor_gt 0.0407
_refine_ls_shift/su_max 0.000
_refine_ls_shift/su_mean 0.000
_refine_ls_structure_factor_coef Fsqd
_refine_ls_weighting_details 'w=1/[\s^2^(Fo^2^)+(0.0437P)^2^+0.2307P] where P=(Fo^2^+2Fc^2^)/3'
_refine_ls_weighting_scheme calc
_refine_ls_wR_factor_gt 0.1021
_refine_ls_wR_factor_ref 0.1100
_reflns_number_gt 2471
_reflns_number_total 3079
_reflns_threshold_expression >2\s(I)
_cod_data_source_file bm0057.cif
_cod_data_source_block V
_cod_database_code 2103808
_cod_database_fobs_code 2103808

loop_
_symmetry_equiv_pos_as_xyz
'x, y, z'
'-x, -y, -z'

loop_
_atom_site_label
_atom_site_fract_x
_atom_site_fract_y
_atom_site_fract_z
_atom_site_U_iso_or_equiv
_atom_site_adp_type
_atom_site_calc_flag
_atom_site_refinement_flags
_atom_site_occupancy
_atom_site_disorder_assembly
_atom_site_disorder_group
_atom_site_type_symbol
P1 0.51314(7) 0.30480(5) 0.32094(5) 0.02138(15) Uani d . 1 . . P
O1 -0.0328(2) 0.16780(14) 0.20237(16) 0.0322(3) Uani d . 1 . . O
O2 0.1096(2) 0.39365(17) 0.2324(2) 0.0515(5) Uani d . 1 . . O
O3 0.6160(2) 0.46751(13) 0.35201(15) 0.0273(3) Uani d . 1 . . O
O4 0.43906(19) 0.30642(13) 0.44647(13) 0.0244(3) Uani d . 1 . . O
O5 0.6523(2) 0.21936(15) 0.27471(17) 0.0335(3) Uani d . 1 . . O
C1 0.1144(3) 0.2717(2) 0.2029(2) 0.0258(4) Uani d . 1 . . C
C2 0.2899(3) 0.2223(2) 0.1648(2) 0.0285(4) Uani d . 1 . . C
N1 0.3613(2) 0.10773(16) 0.54655(17) 0.0208(4) Uani d P 0.916(4) A -1 N
C11 0.2153(3) -0.02955(19) 0.4590(2) 0.0236(4) Uani d . 1 A -1 C
N12 0.1871(2) -0.13001(16) 0.50572(17) 0.0245(3) Uani d . 1 A -1 N
C13 0.0426(3) -0.26680(19) 0.4236(2) 0.0259(4) Uani d . 1 A -1 C
C14 -0.0787(3) -0.3089(2) 0.2904(2) 0.0270(4) Uani d . 1 A -1 C
C15 -0.0514(3) -0.2081(2) 0.2383(2) 0.0263(4) Uani d . 1 A -1 C
C16 0.0947(3) -0.06801(19) 0.3228(2) 0.0248(4) Uani d . 1 A -1 C
C21 0.4754(3) 0.1724(2) 0.68984(19) 0.0232(4) Uani d . 1 A -1 C
N22 0.4571(2) 0.08625(16) 0.75188(17) 0.0258(3) Uani d . 1 A -1 N
C23 0.5620(3) 0.1469(2) 0.8920(2) 0.0271(4) Uani d . 1 A -1 C
C24 0.6889(3) 0.2936(2) 0.9749(2) 0.0281(4) Uani d . 1 A -1 C
C25 0.7092(3) 0.3813(2) 0.9084(2) 0.0275(4) Uani d . 1 A -1 C
C26 0.6026(3) 0.32177(19) 0.7648(2) 0.0247(4) Uani d . 1 A -1 C
N1A 0.334(3) -0.0296(18) 0.6520(18) 0.021(5) Uiso d P 0.084(4) A -2 N
H1A -0.1259 0.2007 0.2259 0.048 Uiso calc R 1 . . H
H3 0.5910 0.5274 0.4246 0.041 Uiso calc R 1 . . H
H2A 0.3277 0.2492 0.0921 0.034 Uiso calc R 1 . . H
H2B 0.2452 0.1127 0.1197 0.034 Uiso calc R 1 . . H
H1 0.3867 0.1634 0.5057 0.025 Uiso calc PR 0.916(4) A -1 H
H12 0.2642 -0.1058 0.5912 0.029 Uiso calc R 1 A -1 H
H13 0.0255 -0.3348 0.4596 0.031 Uiso calc R 1 A -1 H
H14 -0.1802 -0.4052 0.2337 0.032 Uiso calc R 1 A -1 H
H15 -0.1334 -0.2361 0.1449 0.032 Uiso calc R 1 A -1 H
H16 0.1131 0.0015 0.2887 0.030 Uiso calc R 1 A -1 H
H23 0.5483 0.0860 0.9362 0.033 Uiso calc R 1 A -1 H
H24 0.7603 0.3338 1.0743 0.034 Uiso calc R 1 A -1 H
H25 0.7969 0.4824 0.9624 0.033 Uiso calc R 1 A -1 H
H26 0.6151 0.3802 0.7182 0.030 Uiso calc R 1 A -1 H

loop_
_atom_site_aniso_label
_atom_site_aniso_U_11
_atom_site_aniso_U_22
_atom_site_aniso_U_33
_atom_site_aniso_U_12
_atom_site_aniso_U_13
_atom_site_aniso_U_23
P1 0.0193(2) 0.0215(2) 0.0315(3) 0.00863(18) 0.01155(19) 0.0178(2)
O1 0.0264(7) 0.0284(7) 0.0517(9) 0.0127(6) 0.0208(7) 0.0232(7)
O2 0.0273(8) 0.0383(9) 0.1032(15) 0.0137(7) 0.0182(9) 0.0459(9)
O3 0.0303(7) 0.0225(6) 0.0354(8) 0.0073(5) 0.0158(6) 0.0185(6)
O4 0.0277(7) 0.0224(6) 0.0292(7) 0.0071(5) 0.0114(5) 0.0177(5)
O5 0.0292(7) 0.0341(7) 0.0571(9) 0.0194(6) 0.0242(7) 0.0310(7)
C1 0.0219(9) 0.0293(9) 0.0273(10) 0.0068(7) 0.0042(7) 0.0170(8)
C2 0.0242(9) 0.0337(10) 0.0267(10) 0.0087(8) 0.0116(8) 0.0137(8)
N1 0.0242(9) 0.0181(8) 0.0249(9) 0.0062(6) 0.0091(7) 0.0145(7)
C11 0.0215(9) 0.0212(8) 0.0286(9) 0.0096(7) 0.0134(7) 0.0096(7)
N12 0.0237(8) 0.0261(8) 0.0248(8) 0.0082(6) 0.0086(6) 0.0132(6)
C13 0.0265(9) 0.0221(8) 0.0322(10) 0.0073(7) 0.0135(8) 0.0148(8)
C14 0.0250(9) 0.0217(8) 0.0303(10) 0.0054(7) 0.0111(8) 0.0098(8)
C15 0.0251(9) 0.0267(9) 0.0283(10) 0.0105(7) 0.0103(8) 0.0130(8)
C16 0.0262(9) 0.0233(9) 0.0306(10) 0.0113(7) 0.0134(8) 0.0151(8)
C21 0.0208(8) 0.0271(9) 0.0246(9) 0.0119(7) 0.0108(7) 0.0120(7)
N22 0.0277(8) 0.0238(8) 0.0293(8) 0.0100(6) 0.0126(7) 0.0142(7)
C23 0.0328(10) 0.0276(9) 0.0282(10) 0.0137(8) 0.0130(8) 0.0168(8)
C24 0.0302(10) 0.0285(9) 0.0251(9) 0.0116(8) 0.0079(8) 0.0122(8)
C25 0.0257(9) 0.0247(9) 0.0299(10) 0.0082(7) 0.0075(8) 0.0123(8)
C26 0.0244(9) 0.0254(9) 0.0306(10) 0.0108(7) 0.0113(8) 0.0169(8)

loop_
_atom_type_symbol
_atom_type_description
_atom_type_scat_dispersion_real
_atom_type_scat_dispersion_imag
_atom_type_scat_source
C C 0.0033 0.0016 'International Tables Vol C Tables 4.2.6.8 and 6.1.1.4'
H H 0.0000 0.0000 'International Tables Vol C Tables 4.2.6.8 and 6.1.1.4'
N N 0.0061 0.0033 'International Tables Vol C Tables 4.2.6.8 and 6.1.1.4'
O O 0.0106 0.0060 'International Tables Vol C Tables 4.2.6.8 and 6.1.1.4'
P P 0.1023 0.0942 'International Tables Vol C Tables 4.2.6.8 and 6.1.1.4'

loop_
_geom_angle_atom_site_label_1
_geom_angle_atom_site_label_2
_geom_angle_atom_site_label_3
_geom_angle
_geom_angle_publ_flag
O5 P1 O4 116.90(8) no
O5 P1 O3 109.12(7) no
O4 P1 O3 110.52(7) no
O5 P1 C2 106.88(9) no
O4 P1 C2 107.39(8) no
O3 P1 C2 105.33(9) no
C1 O1 H1A 109.5 no
P1 O3 H3 109.5 no
O2 C1 O1 123.54(18) no
O2 C1 C2 123.69(17) no
O1 C1 C2 112.77(16) no
C1 C2 P1 113.16(13) no
C1 C2 H2A 108.9 no
P1 C2 H2A 108.9 no
C1 C2 H2B 108.9 no
P1 C2 H2B 108.9 no
H2A C2 H2B 107.8 no
C11 N1 C21 129.65(16) no
C11 N1 H1 115.2 no
C21 N1 H1 115.2 no
N12 C11 N1 119.05(17) no
N12 C11 C16 119.56(16) no
N1 C11 C16 121.38(17) no
C13 N12 C11 121.23(17) no
C13 N12 H12 119.4 no
C11 N12 H12 119.4 no
N12 C13 C14 121.22(17) no
N12 C13 H13 119.4 no
C14 C13 H13 119.4 no
C13 C14 C15 118.89(17) no
C13 C14 H14 120.6 no
C15 C14 H14 120.6 no
C16 C15 C14 119.84(18) no
C16 C15 H15 120.1 no
C14 C15 H15 120.1 no
C15 C16 C11 119.25(17) no
C15 C16 H16 120.4 no
C11 C16 H16 120.4 no
N22 C21 N1 117.14(16) no
N22 C21 C26 122.53(17) no
N1 C21 C26 120.33(17) no
C21 N22 C23 118.56(16) no
N22 C23 C24 122.89(18) no
N22 C23 H23 118.6 no
C24 C23 H23 118.6 no
C23 C24 C25 117.97(18) no
C23 C24 H24 121.0 no
C25 C24 H24 121.0 no
C26 C25 C24 120.24(17) no
C26 C25 H25 119.9 no
C24 C25 H25 119.9 no
C25 C26 C21 117.80(17) no
C25 C26 H26 121.1 no
C21 C26 H26 121.1 no

loop_
_geom_bond_atom_site_label_1
_geom_bond_atom_site_label_2
_geom_bond_distance
_geom_bond_publ_flag
P1 O5 1.4937(13) no
P1 O4 1.5097(13) no
P1 O3 1.5670(12) no
P1 C2 1.815(2) no
O1 C1 1.320(2) no
O1 H1A 0.84 no
O2 C1 1.206(2) no
O3 H3 0.84 no
C1 C2 1.505(2) no
C2 H2A 0.99 no
C2 H2B 0.99 no
N1 C11 1.364(2) no
N1 C21 1.381(2) no
N1 H1 0.88 no
C11 N12 1.352(2) no
C11 C16 1.396(3) no
N12 C13 1.351(2) no
N12 H12 0.88 no
C13 C14 1.360(3) no
C13 H13 0.95 no
C14 C15 1.399(3) no
C14 H14 0.95 no
C15 C16 1.379(3) no
C15 H15 0.95 no
C16 H16 0.95 no
C21 N22 1.342(2) no
C21 C26 1.399(2) no
N22 C23 1.341(2) no
C23 C24 1.379(3) no
C23 H23 0.95 no
C24 C25 1.394(3) no
C24 H24 0.95 no
C25 C26 1.377(3) no
C25 H25 0.95 no
C26 H26 0.95 no

loop_
_geom_hbond_atom_site_label_D
_geom_hbond_atom_site_label_H
_geom_hbond_atom_site_label_A
_geom_hbond_site_symmetry_A
_geom_hbond_distance_DH
_geom_hbond_distance_HA
_geom_hbond_distance_DA
_geom_hbond_angle_DHA
_geom_hbond_publ_flag
O1 H1A O5 1_455 0.84 1.76 2.570(2) 163 y
O3 H3 O4 2_666 0.84 1.80 2.604(2) 161 y
N1 H1 O4 . 0.88 1.87 2.743(2) 171 y
N12 H12 N22 . 0.88 1.97 2.632(2) 131 y
N12 H12 O5 2_656 0.88 2.34 3.062(2) 140 n
C24 H24 O2 1_656 0.95 2.53 3.312(3) 140 y
C26 H26 O2 2_666 0.95 2.48 3.201(3) 132 y

loop_
_geom_torsion_atom_site_label_1
_geom_torsion_atom_site_label_2
_geom_torsion_atom_site_label_3
_geom_torsion_atom_site_label_4
_geom_torsion
_geom_torsion_publ_flag
O2 C1 C2 P1 73.8(2) no
O1 C1 C2 P1 -105.37(16) no
O5 P1 C2 C1 166.44(13) no
O4 P1 C2 C1 40.25(16) no
O3 P1 C2 C1 -77.57(14) no
C21 N1 C11 N12 -9.3(3) no
C21 N1 C11 C16 170.54(17) no
N1 C11 N12 C13 179.19(15) no
C16 C11 N12 C13 -0.7(3) no
C11 N12 C13 C14 0.5(3) no
N12 C13 C14 C15 0.3(3) no
C13 C14 C15 C16 -0.9(3) no
C14 C15 C16 C11 0.7(3) no
N12 C11 C16 C15 0.0(3) no
N1 C11 C16 C15 -179.82(16) no
C11 N1 C21 N22 6.7(3) no
C11 N1 C21 C26 -173.01(17) no
N1 C21 N22 C23 -178.36(15) no
C26 C21 N22 C23 1.3(3) no
C21 N22 C23 C24 -0.4(3) no
N22 C23 C24 C25 -0.6(3) no
C23 C24 C25 C26 0.8(3) no
C24 C25 C26 C21 0.0(3) no
N22 C21 C26 C25 -1.1(3) no
N1 C21 C26 C25 178.56(16) no
